data_4110010
loop_
_publ_author_name
'Constantinos J. Milios'
'Ross Inglis'
'Alina Vinslava'
'Rashmi Bagai'
'Wolfgang Wernsdorfer'
'Simon Parsons'
'Spyros P. Perlepes'
'George Christou'
'Euan K. Brechin'

_publ_contact_author_name 'Stephen A. Moggach'
_publ_section_title
;
 Toward a Magnetostructural Correlation for a Family of Mn6SMMs
;
_journal_name_full 'Journal of the American Chemical Society'
_journal_page_first 12505
_journal_page_last 12511
_journal_paper_doi 10.1021/ja0736616
_journal_volume 129
_journal_year 2007
_chemical_formula_moiety '[Mn6 (EtOH)6 (C6H4BrCOO)2 (MeSao)6 O2].EtOH'
_chemical_formula_sum 'C74 H86 Br2 Mn6 N6 O24'
_chemical_formula_weight 1932.90
_space_group_IT_number 2
_symmetry_cell_setting triclinic
_symmetry_space_group_name_Hall '-P 1'
_symmetry_space_group_name_H-M 'P -1'
_atom_sites_solution_hydrogens geom
_atom_sites_solution_primary direct
_audit_creation_date 06-12-14
_audit_creation_method CRYSTALS_ver_12.84
_cell_angle_alpha 98.4370(10)
_cell_angle_beta 90.7260(10)
_cell_angle_gamma 104.6930(10)
_cell_formula_units_Z 1
_cell_length_a 12.2619(2)
_cell_length_b 12.4095(3)
_cell_length_c 14.2027(3)
_cell_measurement_reflns_used 8817
_cell_measurement_temperature 150
_cell_measurement_theta_max 56
_cell_measurement_theta_min 5
_cell_volume 2065.03(8)
_computing_cell_refinement 'SAINT (Siemens ,1995)'
_computing_data_collection 'SMART (Siemens, 1993)'
_computing_data_reduction 'SAINT (Siemens ,1995)'
_computing_molecular_graphics 'CAMERON (Watkin et al., 1996)'
_computing_publication_material 'CRYSTALS (Betteridge et al., 2003)'
_computing_structure_refinement 'CRYSTALS (Betteridge et al., 2003)'
_computing_structure_solution 'SIR92 (Altomare et al., 1994)'
_diffrn_ambient_temperature 150
_diffrn_measured_fraction_theta_full 0.994
_diffrn_measured_fraction_theta_max 0.727
_diffrn_measurement_device_type 'Bruker SMART'
_diffrn_measurement_method \w
_diffrn_radiation_monochromator graphite
_diffrn_radiation_type 'Mo K\a'
_diffrn_radiation_wavelength 0.71073
_diffrn_reflns_av_R_equivalents 0.024
_diffrn_reflns_limit_h_max 16
_diffrn_reflns_limit_h_min -16
_diffrn_reflns_limit_k_max 16
_diffrn_reflns_limit_k_min -16
_diffrn_reflns_limit_l_max 19
_diffrn_reflns_limit_l_min 0
_diffrn_reflns_number 24702
_diffrn_reflns_theta_full 25.023
_diffrn_reflns_theta_max 31.279
_diffrn_reflns_theta_min 1.451
_diffrn_standards_number 0
_exptl_absorpt_coefficient_mu 1.933
_exptl_absorpt_correction_T_max 0.63
_exptl_absorpt_correction_T_min 0.45
_exptl_absorpt_correction_type multi-scan
_exptl_absorpt_process_details 'SADABS (Siemens, 1996)'
_exptl_crystal_colour colourless
_exptl_crystal_density_diffrn 1.554
_exptl_crystal_description block
_exptl_crystal_F_000 984
_exptl_crystal_size_max 0.28
_exptl_crystal_size_mid 0.25
_exptl_crystal_size_min 0.24
_platon_squeeze_details
; 
A disordered EtOH solvent molecule was Squeezed.
;
_refine_diff_density_max 2.70
_refine_diff_density_min -1.54
_refine_ls_extinction_method none
_refine_ls_goodness_of_fit_ref 1.0983
_refine_ls_hydrogen_treatment mixed
_refine_ls_matrix_type full
_refine_ls_number_parameters 513
_refine_ls_number_reflns 7855
_refine_ls_number_restraints 31
_refine_ls_R_factor_all 0.0680
_refine_ls_R_factor_gt 0.0552
_refine_ls_shift/su_max 0.001865
_refine_ls_structure_factor_coef F
_refine_ls_weighting_details
;
 Method, part 1, Chebychev polynomial, (Watkin, 1994, Prince, 1982) 
 [weight] = 1.0/[A~0~*T~0~(x)+A~1~*T~1~(x) ... +A~n-1~]*T~n-1~(x)] 
 where A~i~ are the Chebychev coefficients listed below and x= Fcalc/Fmax 
 Method = Robust Weighting (Prince, 1982) 
 W = [weight] * [1-(deltaF/6*sigmaF)^2^]^2^ 
 A~i~ are: 
 5.74 4.02 4.58 1.43 
;
_refine_ls_weighting_scheme calc
_refine_ls_wR_factor_all 0.0690
_refine_ls_wR_factor_gt 0.0646
_refine_ls_wR_factor_ref 0.0646
_reflns_limit_h_max 16
_reflns_limit_h_min -16
_reflns_limit_k_max 16
_reflns_limit_k_min -16
_reflns_limit_l_max 19
_reflns_limit_l_min 0
_reflns_number_gt 7855
_reflns_number_total 17345
_reflns_threshold_expression I>2.0\s(I)
_oxford_diffrn_Wilson_B_factor 0.00
_oxford_diffrn_Wilson_scale 0.00
_oxford_refine_ls_scale 1.0337(19)
_oxford_structure_analysis_title 'teb6145 in P-1'
_cod_data_source_file ja0736616si20070712_055335_06.cif
_cod_data_source_block eb6145
_cod_original_sg_symbol_H-M 'P -1 '
_cod_database_code 4110010

loop_
_symmetry_equiv_pos_as_xyz
x,y,z
-x,-y,-z

loop_
_atom_site_label
_atom_site_type_symbol
_atom_site_fract_x
_atom_site_fract_y
_atom_site_fract_z
_atom_site_U_iso_or_equiv
_atom_site_occupancy
_atom_site_adp_type
_atom_site_refinement_flags_posn
_atom_site_refinement_flags_adp
_atom_site_refinement_flags_occupancy
_atom_site_disorder_group
Mn1 Mn 0.45292(4) 0.74682(4) 0.34051(3) 0.0158 1.0000 Uani . . . .
Mn2 Mn 0.39980(4) 0.48685(4) 0.40922(3) 0.0145 1.0000 Uani . . . .
Mn3 Mn 0.64084(4) 0.60550(4) 0.34219(3) 0.0162 1.0000 Uani . . . .
C10 C 0.4388(2) 0.9533(3) 0.2483(2) 0.0232 1.0000 Uani D . . .
C11 C 0.3729(3) 1.0191(3) 0.2174(2) 0.0291 1.0000 Uani D . . .
C12 C 0.3884(3) 1.0885(3) 0.1475(2) 0.0319 1.0000 Uani D . . .
C13 C 0.4871(3) 1.0942(3) 0.0994(3) 0.0331 1.0000 Uani D . . .
C14 C 0.5535(3) 1.0300(3) 0.1319(2) 0.0308 1.0000 Uani D . . .
C15 C 0.5394(2) 0.9613(3) 0.2025(2) 0.0229 1.0000 Uani D . . .
C16 C 0.6231(3) 0.8970(3) 0.2373(3) 0.0244 1.0000 Uani . . . .
C17 C 0.7399(4) 0.9355(4) 0.2119(4) 0.0483 1.0000 Uani . . . .
C20 C 0.1967(2) 0.3408(2) 0.4507(2) 0.0206 1.0000 Uani D . . .
C21 C 0.1512(2) 0.2284(2) 0.4606(2) 0.0241 1.0000 Uani D . . .
C22 C 0.0393(2) 0.1817(3) 0.4276(2) 0.0275 1.0000 Uani D . . .
C23 C -0.0243(3) 0.2431(2) 0.3871(3) 0.0275 1.0000 Uani D . . .
C24 C 0.0210(2) 0.3564(2) 0.3803(2) 0.0246 1.0000 Uani D . . .
C25 C 0.1328(2) 0.4043(2) 0.4134(2) 0.0204 1.0000 Uani D . . .
C26 C 0.1758(3) 0.5315(3) 0.4055(2) 0.0193 1.0000 Uani . . . .
C27 C 0.1014(3) 0.6100(3) 0.4059(3) 0.0291 1.0000 Uani . . . .
C30 C 0.7899(2) 0.5036(2) 0.2715(2) 0.0211 1.0000 Uani D . . .
C31 C 0.8754(3) 0.5303(3) 0.2091(2) 0.0303 1.0000 Uani D . . .
C32 C 0.8849(3) 0.4365(2) 0.1467(3) 0.0341 1.0000 Uani D . . .
C33 C 0.8161(3) 0.3292(3) 0.1486(3) 0.0363 1.0000 Uani D . . .
C34 C 0.7333(3) 0.3022(2) 0.2131(2) 0.0299 1.0000 Uani D . . .
C35 C 0.7228(3) 0.39588(19) 0.2751(2) 0.0212 1.0000 Uani D . . .
C36 C 0.6390(3) 0.3639(3) 0.3379(2) 0.0194 1.0000 Uani . . . .
C37 C 0.5997(4) 0.2450(3) 0.3670(3) 0.0306 1.0000 Uani . . . .
C120 C 0.2763(4) 0.7109(4) 0.1324(4) 0.0422 1.0000 Uani . . . .
C121 C 0.1659(4) 0.6279(5) 0.1267(4) 0.0492 1.0000 Uani . . . .
C210 C 0.3023(3) 0.3910(3) 0.1958(2) 0.0205 1.0000 Uani . . . .
C211 C 0.1965(3) 0.3094(3) 0.1444(2) 0.0193 1.0000 Uani . . . .
C212 C 0.1660(3) 0.3138(3) 0.0463(2) 0.0245 1.0000 Uani . . . .
C213 C 0.0684(3) 0.2409(3) -0.0014(3) 0.0261 1.0000 Uani . . . .
C214 C 0.0008(3) 0.1649(3) 0.0501(3) 0.0235 1.0000 Uani . . . .
C215 C 0.0297(3) 0.1580(3) 0.1482(3) 0.0287 1.0000 Uani . . . .
C216 C 0.1291(3) 0.2307(3) 0.1947(2) 0.0257 1.0000 Uani . . . .
C310 C 0.6284(3) 0.6026(3) 0.1092(2) 0.0251 1.0000 Uani . . . .
C311 C 0.5576(4) 0.6645(4) 0.0461(3) 0.0310 1.0000 Uani . . . .
C1100 C 0.5922(9) 0.9154(6) 0.5338(7) 0.0388(15) 0.477(12) Uiso D U P 1
C1101 C 0.6248(8) 0.9127(6) 0.5329(6) 0.0365(14) 0.523(12) Uiso D U P 2
C1110 C 0.6768(7) 1.0204(7) 0.5421(7) 0.0362(18) 0.477(12) Uiso D U P 1
C1111 C 0.6748(7) 1.0034(7) 0.4789(6) 0.0339(16) 0.523(12) Uiso D U P 2
N16 N 0.5982(2) 0.8103(2) 0.2886(2) 0.0184 1.0000 Uani . . . .
N26 N 0.2821(2) 0.5735(2) 0.39907(19) 0.0170 1.0000 Uani . . . .
N36 N 0.6002(2) 0.4431(2) 0.37026(19) 0.0164 1.0000 Uani . . . .
O1 O 0.4182(2) 0.8856(2) 0.32198(18) 0.0225 1.0000 Uani . . . .
O2 O 0.31217(19) 0.38219(19) 0.48478(16) 0.0182 1.0000 Uani . . . .
O3 O 0.7839(2) 0.5913(2) 0.32499(18) 0.0222 1.0000 Uani . . . .
O11 O 0.5645(2) 0.8099(2) 0.48079(18) 0.0269 1.0000 Uani D U . .
O12 O 0.3651(2) 0.6815(2) 0.19433(18) 0.0247 1.0000 Uani D . . .
O20 O 0.3258(2) 0.3816(2) 0.28437(17) 0.0242 1.0000 Uani . . . .
O21 O 0.3571(2) 0.4627(2) 0.14700(18) 0.0245 1.0000 Uani . . . .
O31 O 0.5775(2) 0.5604(2) 0.19044(17) 0.0237 1.0000 Uani D . . .
O123 O 0.49366(19) 0.60984(19) 0.35902(16) 0.0167 1.0000 Uani . . . .
O163 O 0.6843(2) 0.7620(2) 0.31969(19) 0.0225 1.0000 Uani . . . .
O261 O 0.3170(2) 0.68822(19) 0.39547(17) 0.0206 1.0000 Uani . . . .
O362 O 0.52436(19) 0.41439(19) 0.43508(16) 0.0166 1.0000 Uani . . . .
Br1 Br -0.13558(3) 0.06823(3) -0.01414(3) 0.0315 1.0000 Uani . . . .
H11 H 0.582(5) 0.768(4) 0.514(3) 0.0378 1.0000 Uiso D . . .
H12 H 0.354(5) 0.6144(13) 0.174(4) 0.0373 1.0000 Uiso D . . .
H31 H 0.515(2) 0.519(4) 0.172(4) 0.0350 1.0000 Uiso D . . .
H111 H 0.3053 1.0160 0.2500 0.0342 1.0000 Uiso . . . .
H121 H 0.3354 1.1290 0.1338 0.0385 1.0000 Uiso . . . .
H131 H 0.5073 1.1375 0.0494 0.0405 1.0000 Uiso . . . .
H141 H 0.6215 1.0336 0.0997 0.0370 1.0000 Uiso . . . .
H171 H 0.7851 0.8901 0.2369 0.0629 1.0000 Uiso . . . .
H172 H 0.7700 1.0149 0.2395 0.0629 1.0000 Uiso . . . .
H173 H 0.7430 0.9272 0.1424 0.0629 1.0000 Uiso . . . .
H211 H 0.1940 0.1861 0.4883 0.0287 1.0000 Uiso . . . .
H221 H 0.0051 0.1052 0.4328 0.0299 1.0000 Uiso . . . .
H231 H -0.0997 0.2073 0.3637 0.0309 1.0000 Uiso . . . .
H241 H -0.0225 0.3992 0.3541 0.0297 1.0000 Uiso . . . .
H271 H 0.1474 0.6857 0.4002 0.0346 1.0000 Uiso . . . .
H272 H 0.0626 0.6128 0.4658 0.0346 1.0000 Uiso . . . .
H273 H 0.0455 0.5831 0.3522 0.0346 1.0000 Uiso . . . .
H311 H 0.9219 0.6043 0.2092 0.0391 1.0000 Uiso . . . .
H321 H 0.9408 0.4461 0.1007 0.0429 1.0000 Uiso . . . .
H331 H 0.8265 0.2698 0.1022 0.0434 1.0000 Uiso . . . .
H341 H 0.6887 0.2277 0.2146 0.0357 1.0000 Uiso . . . .
H371 H 0.5397 0.2441 0.4120 0.0360 1.0000 Uiso . . . .
H372 H 0.6636 0.2266 0.3971 0.0360 1.0000 Uiso . . . .
H373 H 0.5709 0.1892 0.3102 0.0360 1.0000 Uiso . . . .
H1201 H 0.2669 0.7858 0.1601 0.0495 1.0000 Uiso . . . .
H1202 H 0.3035 0.7137 0.0673 0.0495 1.0000 Uiso . . . .
H1211 H 0.1124 0.6501 0.0866 0.0594 1.0000 Uiso . . . .
H1212 H 0.1379 0.6248 0.1908 0.0594 1.0000 Uiso . . . .
H1213 H 0.1741 0.5534 0.0988 0.0594 1.0000 Uiso . . . .
H2121 H 0.2135 0.3676 0.0136 0.0292 1.0000 Uiso . . . .
H2131 H 0.0493 0.2433 -0.0660 0.0305 1.0000 Uiso . . . .
H2151 H -0.0182 0.1044 0.1809 0.0325 1.0000 Uiso . . . .
H2161 H 0.1497 0.2266 0.2584 0.0293 1.0000 Uiso . . . .
H3101 H 0.7007 0.6580 0.1317 0.0308 1.0000 Uiso . . . .
H3102 H 0.6435 0.5382 0.0663 0.0308 1.0000 Uiso . . . .
H3111 H 0.6018 0.6895 -0.0073 0.0398 1.0000 Uiso . . . .
H3112 H 0.5426 0.7299 0.0863 0.0398 1.0000 Uiso . . . .
H3113 H 0.4859 0.6114 0.0216 0.0398 1.0000 Uiso . . . .
H1102 H 0.6869 0.8979 0.5701 0.0436 0.523(12) Uiso . . P 2
H1101 H 0.5725 0.9403 0.5771 0.0436 0.523(12) Uiso . . P 2
H1115 H 0.7154 1.0720 0.5240 0.0406 0.523(12) Uiso . . P 2
H1116 H 0.7294 0.9786 0.4344 0.0406 0.523(12) Uiso . . P 2
H1114 H 0.6138 1.0213 0.4415 0.0406 0.523(12) Uiso . . P 2
H1103 H 0.5962 0.8971 0.5991 0.0466 0.477(12) Uiso . . P 1
H1104 H 0.5227 0.9399 0.5241 0.0466 0.477(12) Uiso . . P 1
H1111 H 0.6593 1.0741 0.5937 0.0435 0.477(12) Uiso . . P 1
H1112 H 0.7508 1.0082 0.5562 0.0435 0.477(12) Uiso . . P 1
H1113 H 0.6780 1.0506 0.4820 0.0435 0.477(12) Uiso . . P 1

loop_
_atom_site_aniso_label
_atom_site_aniso_U_11
_atom_site_aniso_U_22
_atom_site_aniso_U_33
_atom_site_aniso_U_23
_atom_site_aniso_U_13
_atom_site_aniso_U_12
Mn1 0.0158(2) 0.0133(2) 0.0187(2) 0.00214(17) 0.00431(17) 0.00448(17)
Mn2 0.0137(2) 0.0141(2) 0.0155(2) 0.00208(16) 0.00336(16) 0.00327(16)
Mn3 0.0146(2) 0.0140(2) 0.0207(2) 0.00329(17) 0.00585(17) 0.00427(17)
C10 0.0288(17) 0.0145(14) 0.0233(16) 0.0005(12) 0.0013(13) 0.0014(13)
C11 0.0306(19) 0.0199(16) 0.0349(19) -0.0019(14) -0.0020(15) 0.0065(14)
C12 0.032(2) 0.0216(17) 0.042(2) 0.0020(15) -0.0081(17) 0.0098(15)
C13 0.046(2) 0.0293(19) 0.0263(18) 0.0100(15) 0.0020(16) 0.0102(17)
C14 0.039(2) 0.0243(17) 0.0294(19) 0.0048(14) 0.0068(16) 0.0081(15)
C15 0.0261(17) 0.0170(15) 0.0244(16) 0.0012(12) 0.0026(13) 0.0046(13)
C16 0.0274(17) 0.0205(15) 0.0270(17) 0.0072(13) 0.0083(14) 0.0068(13)
C17 0.037(2) 0.038(2) 0.082(4) 0.035(2) 0.033(2) 0.0158(19)
C20 0.0181(15) 0.0226(16) 0.0159(14) -0.0010(11) 0.0061(11) -0.0022(12)
C21 0.0243(17) 0.0244(16) 0.0232(16) 0.0030(13) 0.0045(13) 0.0060(13)
C22 0.0254(18) 0.0222(16) 0.0272(17) -0.0026(13) 0.0063(14) -0.0044(13)
C23 0.0182(16) 0.0307(18) 0.0284(18) -0.0002(14) 0.0052(13) -0.0005(14)
C24 0.0215(16) 0.0264(17) 0.0263(17) 0.0015(13) 0.0044(13) 0.0084(13)
C25 0.0213(16) 0.0218(15) 0.0168(14) 0.0008(11) 0.0070(12) 0.0041(12)
C26 0.0193(15) 0.0206(15) 0.0167(14) -0.0005(11) 0.0023(11) 0.0047(12)
C27 0.0198(16) 0.0240(17) 0.043(2) -0.0005(15) 0.0094(15) 0.0069(13)
C30 0.0193(15) 0.0268(17) 0.0209(15) 0.0060(13) 0.0033(12) 0.0114(13)
C31 0.0250(18) 0.040(2) 0.0325(19) 0.0120(16) 0.0115(15) 0.0169(16)
C32 0.0288(19) 0.048(2) 0.0309(19) 0.0073(17) 0.0093(15) 0.0179(18)
C33 0.032(2) 0.043(2) 0.034(2) -0.0037(17) 0.0094(16) 0.0139(18)
C34 0.0301(19) 0.0324(19) 0.0269(18) -0.0045(15) 0.0064(14) 0.0124(15)
C35 0.0202(15) 0.0248(16) 0.0211(15) 0.0029(12) 0.0056(12) 0.0107(13)
C36 0.0194(15) 0.0188(15) 0.0180(14) -0.0004(11) 0.0027(12) 0.0030(12)
C37 0.040(2) 0.0164(15) 0.0336(19) 0.0004(13) 0.0176(16) 0.0051(14)
C120 0.039(2) 0.037(2) 0.048(3) 0.0059(19) -0.017(2) 0.0059(19)
C121 0.029(2) 0.058(3) 0.061(3) 0.009(2) -0.004(2) 0.014(2)
C210 0.0189(15) 0.0198(15) 0.0232(15) -0.0042(12) 0.0035(12) 0.0097(12)
C211 0.0176(15) 0.0198(15) 0.0187(15) -0.0019(12) 0.0052(11) 0.0042(12)
C212 0.0233(16) 0.0293(18) 0.0204(16) 0.0027(13) 0.0072(13) 0.0063(14)
C213 0.0262(17) 0.0299(18) 0.0201(16) 0.0000(13) 0.0019(13) 0.0054(14)
C214 0.0188(15) 0.0224(15) 0.0260(17) -0.0057(13) 0.0030(12) 0.0041(12)
C215 0.0275(18) 0.0269(18) 0.0268(18) 0.0009(14) 0.0081(14) -0.0005(14)
C216 0.0247(17) 0.0290(18) 0.0196(16) 0.0024(13) 0.0042(13) 0.0007(14)
C310 0.0260(17) 0.0310(18) 0.0200(16) 0.0064(13) 0.0113(13) 0.0084(14)
C311 0.039(2) 0.036(2) 0.0245(17) 0.0097(15) 0.0100(15) 0.0180(17)
N16 0.0191(13) 0.0161(12) 0.0202(13) 0.0010(10) 0.0041(10) 0.0061(10)
N26 0.0204(13) 0.0152(12) 0.0153(12) 0.0011(9) 0.0050(10) 0.0048(10)
N36 0.0137(12) 0.0188(12) 0.0165(12) 0.0016(10) 0.0039(9) 0.0044(10)
O1 0.0259(12) 0.0169(11) 0.0261(12) 0.0025(9) 0.0077(9) 0.0083(9)
O2 0.0137(10) 0.0193(11) 0.0193(11) 0.0014(8) 0.0026(8) 0.0008(8)
O3 0.0175(11) 0.0182(11) 0.0304(13) 0.0011(9) 0.0078(9) 0.0048(9)
O11 0.0328(14) 0.0271(12) 0.0210(12) 0.0065(9) 0.0034(10) 0.0066(10)
O12 0.0261(13) 0.0241(12) 0.0225(12) -0.0026(9) -0.0025(10) 0.0078(10)
O20 0.0246(12) 0.0235(12) 0.0203(12) -0.0038(9) 0.0020(9) 0.0029(10)
O21 0.0224(12) 0.0222(12) 0.0253(12) -0.0004(9) 0.0036(9) 0.0013(9)
O31 0.0202(12) 0.0321(13) 0.0174(11) 0.0047(10) 0.0066(9) 0.0034(10)
O123 0.0158(10) 0.0152(10) 0.0201(11) 0.0030(8) 0.0050(8) 0.0055(8)
O163 0.0169(11) 0.0175(11) 0.0351(13) 0.0060(9) 0.0076(9) 0.0066(9)
O261 0.0216(11) 0.0163(11) 0.0233(12) 0.0005(9) 0.0091(9) 0.0049(9)
O362 0.0172(10) 0.0163(10) 0.0167(10) 0.0029(8) 0.0062(8) 0.0046(8)
Br1 0.02341(19) 0.0304(2) 0.0332(2) -0.00789(15) -0.00100(14) 0.00053(14)

loop_
_atom_type_symbol
_atom_type_scat_dispersion_real
_atom_type_scat_dispersion_imag
_atom_type_scat_Cromer_Mann_a1
_atom_type_scat_Cromer_Mann_b1
_atom_type_scat_Cromer_Mann_a2
_atom_type_scat_Cromer_Mann_b2
_atom_type_scat_Cromer_Mann_a3
_atom_type_scat_Cromer_Mann_b3
_atom_type_scat_Cromer_Mann_a4
_atom_type_scat_Cromer_Mann_b4
_atom_type_scat_Cromer_Mann_c
_atom_type_scat_source
C 0.0033 0.0016 2.3100 20.8439 1.0200 10.2075 1.5886 0.5687 0.8650 51.6512 0.2156 'International Tables Vol C 4.2.6.8 and 6.1.1.4'
H 0.0000 0.0000 0.4930 10.5109 0.3229 26.1257 0.1402 3.1424 0.0408 57.7998 0.0030 'International Tables Vol C 4.2.6.8 and 6.1.1.4'
N 0.0061 0.0033 12.2126 0.0057 3.1322 9.8933 2.0125 28.9975 1.1663 0.5826 -11.5290 'International Tables Vol C 4.2.6.8 and 6.1.1.4'
O 0.0106 0.0060 3.0485 13.2771 2.2868 5.7011 1.5463 0.3239 0.8670 32.9089 0.2508 'International Tables Vol C 4.2.6.8 and 6.1.1.4'
Mn 0.3368 0.7283 11.2819 5.3409 7.3573 0.3432 3.0193 17.8674 2.2441 83.7543 1.0896 'International Tables Vol C 4.2.6.8 and 6.1.1.4'
Br -0.2901 2.4595 17.1789 2.1723 5.2358 16.5796 5.6377 0.2609 3.9851 41.4328 2.9557 'International Tables Vol C 4.2.6.8 and 6.1.1.4'

loop_
_geom_angle_atom_site_label_1
_geom_angle_site_symmetry_1
_geom_angle_atom_site_label_2
_geom_angle_atom_site_label_3
_geom_angle_site_symmetry_3
_geom_angle
_geom_angle_publ_flag
N16 . Mn1 O1 . 85.14(11) yes
N16 . Mn1 O11 . 80.12(11) yes
O1 . Mn1 O11 . 99.38(10) yes
N16 . Mn1 O12 . 93.29(11) yes
O1 . Mn1 O12 . 83.81(10) yes
O11 . Mn1 O12 . 172.35(10) yes
N16 . Mn1 O123 . 92.89(11) yes
O1 . Mn1 O123 . 177.90(10) yes
O11 . Mn1 O123 . 79.55(10) yes
O12 . Mn1 O123 . 97.03(10) yes
N16 . Mn1 O261 . 177.52(11) yes
O1 . Mn1 O261 . 95.20(11) yes
O11 . Mn1 O261 . 97.41(10) yes
O12 . Mn1 O261 . 89.19(10) yes
O123 . Mn1 O261 . 86.74(10) yes
O362 2_666 Mn2 Mn2 2_666 34.63(5) yes
O362 2_666 Mn2 N26 . 95.03(9) yes
Mn2 2_666 Mn2 N26 . 129.66(8) yes
O362 2_666 Mn2 O2 . 81.75(9) yes
Mn2 2_666 Mn2 O2 . 81.02(7) yes
N26 . Mn2 O2 . 95.33(11) yes
O362 2_666 Mn2 O20 . 171.83(9) yes
Mn2 2_666 Mn2 O20 . 141.79(8) yes
N26 . Mn2 O20 . 88.02(11) yes
O2 . Mn2 O20 . 90.43(10) yes
O362 2_666 Mn2 O123 . 86.80(9) yes
Mn2 2_666 Mn2 O123 . 91.02(7) yes
N26 . Mn2 O123 . 83.09(10) yes
O2 . Mn2 O123 . 168.28(10) yes
O20 . Mn2 O123 . 101.10(10) yes
O362 2_666 Mn2 O362 . 77.58(9) yes
Mn2 2_666 Mn2 O362 . 42.95(6) yes
N26 . Mn2 O362 . 172.57(10) yes
O2 . Mn2 O362 . 84.47(10) yes
O20 . Mn2 O362 . 99.41(10) yes
O123 . Mn2 O362 . 95.59(9) yes
O2 2_666 Mn3 N36 . 73.74(9) yes
O2 2_666 Mn3 O3 . 85.49(10) yes
N36 . Mn3 O3 . 87.13(11) yes
O2 2_666 Mn3 O31 . 168.51(9) yes
N36 . Mn3 O31 . 95.37(10) yes
O3 . Mn3 O31 . 97.84(11) yes
O2 2_666 Mn3 O123 . 94.42(9) yes
N36 . Mn3 O123 . 89.27(10) yes
O3 . Mn3 O123 . 176.28(11) yes
O31 . Mn3 O123 . 81.55(10) yes
O2 2_666 Mn3 O163 . 104.19(10) yes
N36 . Mn3 O163 . 177.65(11) yes
O3 . Mn3 O163 . 91.61(11) yes
O31 . Mn3 O163 . 86.77(11) yes
O123 . Mn3 O163 . 92.02(10) yes
C11 . C10 C15 . 113.8(3) yes
C11 . C10 O1 . 128.4(2) yes
C15 . C10 O1 . 117.7(2) yes
C10 . C11 C12 . 131.6(3) yes
C10 . C11 H111 . 114.2 no
C12 . C11 H111 . 114.2 no
C11 . C12 C13 . 114.9(3) yes
C11 . C12 H121 . 122.5 no
C13 . C12 H121 . 122.6 no
C12 . C13 C14 . 113.1(3) yes
C12 . C13 H131 . 123.4 no
C14 . C13 H131 . 123.5 no
C13 . C14 C15 . 132.4(3) yes
C13 . C14 H141 . 113.8 no
C15 . C14 H141 . 113.8 no
C14 . C15 C10 . 114.1(3) yes
C14 . C15 C16 . 128.3(3) yes
C10 . C15 C16 . 117.5(2) yes
C15 . C16 C17 . 115.8(3) yes
C15 . C16 N16 . 126.9(3) yes
C17 . C16 N16 . 117.3(4) yes
C16 . C17 H171 . 109.5 no
C16 . C17 H172 . 109.5 no
H171 . C17 H172 . 109.5 no
C16 . C17 H173 . 109.5 no
H171 . C17 H173 . 109.5 no
H172 . C17 H173 . 109.5 no
C21 . C20 C25 . 122.0(3) yes
C21 . C20 O2 . 113.0(2) yes
C25 . C20 O2 . 125.0(2) yes
C20 . C21 C22 . 116.2(3) yes
C20 . C21 H211 . 121.9 no
C22 . C21 H211 . 121.9 no
C21 . C22 C23 . 122.3(3) yes
C21 . C22 H221 . 118.8 no
C23 . C22 H221 . 118.8 no
C22 . C23 C24 . 120.9(3) yes
C22 . C23 H231 . 119.6 no
C24 . C23 H231 . 119.6 no
C23 . C24 C25 . 117.4(3) yes
C23 . C24 H241 . 121.3 no
C25 . C24 H241 . 121.3 no
C20 . C25 C24 . 121.1(3) yes
C20 . C25 C26 . 124.8(2) yes
C24 . C25 C26 . 114.1(2) yes
C25 . C26 C27 . 124.2(3) yes
C25 . C26 N26 . 118.8(3) yes
C27 . C26 N26 . 117.0(3) yes
C26 . C27 H271 . 109.5 no
C26 . C27 H272 . 109.5 no
H271 . C27 H272 . 109.5 no
C26 . C27 H273 . 109.5 no
H271 . C27 H273 . 109.5 no
H272 . C27 H273 . 109.5 no
C31 . C30 C35 . 125.2(3) yes
C31 . C30 O3 . 109.5(2) yes
C35 . C30 O3 . 125.2(2) yes
C30 . C31 C32 . 112.2(3) yes
C30 . C31 H311 . 123.9 no
C32 . C31 H311 . 123.9 no
C31 . C32 C33 . 122.7(3) yes
C31 . C32 H321 . 118.7 no
C33 . C32 H321 . 118.7 no
C32 . C33 C34 . 125.0(3) yes
C32 . C33 H331 . 117.5 no
C34 . C33 H331 . 117.5 no
C33 . C34 C35 . 112.5(3) yes
C33 . C34 H341 . 123.8 no
C35 . C34 H341 . 123.8 no
C30 . C35 C34 . 122.3(3) yes
C30 . C35 C36 . 127.7(2) yes
C34 . C35 C36 . 110.0(2) yes
C35 . C36 C37 . 125.3(3) yes
C35 . C36 N36 . 111.5(3) yes
C37 . C36 N36 . 123.2(3) yes
C36 . C37 H371 . 109.5 no
C36 . C37 H372 . 109.5 no
H371 . C37 H372 . 109.5 no
C36 . C37 H373 . 109.5 no
H371 . C37 H373 . 109.5 no
H372 . C37 H373 . 109.5 no
C121 . C120 O12 . 112.5(4) yes
C121 . C120 H1201 . 108.7 no
O12 . C120 H1201 . 108.7 no
C121 . C120 H1202 . 108.7 no
O12 . C120 H1202 . 108.7 no
H1201 . C120 H1202 . 109.5 no
C120 . C121 H1211 . 109.5 no
C120 . C121 H1212 . 109.5 no
H1211 . C121 H1212 . 109.5 no
C120 . C121 H1213 . 109.5 no
H1211 . C121 H1213 . 109.5 no
H1212 . C121 H1213 . 109.5 no
C211 . C210 O20 . 117.9(3) yes
C211 . C210 O21 . 114.8(3) yes
O20 . C210 O21 . 127.3(3) yes
C210 . C211 C212 . 121.0(3) yes
C210 . C211 C216 . 118.3(3) yes
C212 . C211 C216 . 120.7(3) yes
C211 . C212 C213 . 121.8(3) yes
C211 . C212 H2121 . 119.1 no
C213 . C212 H2121 . 119.1 no
C212 . C213 C214 . 116.9(3) yes
C212 . C213 H2131 . 121.6 no
C214 . C213 H2131 . 121.6 no
C213 . C214 C215 . 122.5(3) yes
C213 . C214 Br1 . 116.9(3) yes
C215 . C214 Br1 . 120.6(3) yes
C214 . C215 C216 . 119.9(3) yes
C214 . C215 H2151 . 120.1 no
C216 . C215 H2151 . 120.1 no
C215 . C216 C211 . 118.3(3) yes
C215 . C216 H2161 . 120.9 no
C211 . C216 H2161 . 120.9 no
C311 . C310 O31 . 117.8(3) yes
C311 . C310 H3101 . 107.4 no
O31 . C310 H3101 . 107.4 no
C311 . C310 H3102 . 107.4 no
O31 . C310 H3102 . 107.4 no
H3101 . C310 H3102 . 109.5 no
C310 . C311 H3111 . 109.5 no
C310 . C311 H3112 . 109.5 no
H3111 . C311 H3112 . 109.5 no
C310 . C311 H3113 . 109.5 no
H3111 . C311 H3113 . 109.5 no
H3112 . C311 H3113 . 109.5 no
C1110 . C1100 O11 . 140.4(9) yes
C1110 . C1100 H1103 . 101.3 no
O11 . C1100 H1103 . 101.3 no
C1110 . C1100 H1104 . 101.3 no
O11 . C1100 H1104 . 101.2 no
H1103 . C1100 H1104 . 109.5 no
C1111 . C1101 O11 . 117.1(7) yes
C1111 . C1101 H1102 . 107.6 no
O11 . C1101 H1102 . 107.5 no
C1111 . C1101 H1101 . 107.5 no
O11 . C1101 H1101 . 107.5 no
H1102 . C1101 H1101 . 109.5 no
C1100 . C1110 H1111 . 109.4 no
C1100 . C1110 H1112 . 109.5 no
H1111 . C1110 H1112 . 109.5 no
C1100 . C1110 H1113 . 109.5 no
H1111 . C1110 H1113 . 109.5 no
H1112 . C1110 H1113 . 109.5 no
C1101 . C1111 H1115 . 109.4 no
C1101 . C1111 H1116 . 109.4 no
H1115 . C1111 H1116 . 109.4 no
C1101 . C1111 H1114 . 109.5 no
H1115 . C1111 H1114 . 109.5 no
H1116 . C1111 H1114 . 109.5 no
C16 . N16 Mn1 . 127.0(2) yes
C16 . N16 O163 . 121.2(3) yes
Mn1 . N16 O163 . 111.44(19) yes
Mn2 . N26 C26 . 123.8(2) yes
Mn2 . N26 O261 . 119.0(2) yes
C26 . N26 O261 . 116.8(3) yes
Mn3 . N36 C36 . 129.3(2) yes
Mn3 . N36 O362 . 119.08(19) yes
C36 . N36 O362 . 111.6(3) yes
C10 . O1 Mn1 . 133.54(18) yes
C20 . O2 Mn2 . 112.69(18) yes
C20 . O2 Mn3 2_666 118.71(17) yes
Mn2 . O2 Mn3 2_666 121.64(10) yes
C30 . O3 Mn3 . 114.7(2) yes
Mn1 . O11 C1100 . 128.5(5) yes
Mn1 . O11 H11 . 123(4) no
C1100 . O11 H11 . 107(4) no
C120 . O12 Mn1 . 137.0(2) yes
C120 . O12 H12 . 100(4) no
Mn1 . O12 H12 . 118(4) no
Mn2 . O20 C210 . 138.0(2) yes
Mn3 . O31 C310 . 128.7(2) yes
Mn3 . O31 H31 . 124(4) no
C310 . O31 H31 . 107(4) no
Mn1 . O123 Mn2 . 125.47(12) yes
Mn1 . O123 Mn3 . 117.63(12) yes
Mn2 . O123 Mn3 . 116.36(12) yes
N16 . O163 Mn3 . 118.43(18) yes
N26 . O261 Mn1 . 119.61(18) yes
Mn2 . O362 N36 . 105.25(18) yes
Mn2 . O362 Mn2 2_666 102.42(9) yes
N36 . O362 Mn2 2_666 109.38(17) yes

loop_
_geom_bond_atom_site_label_1
_geom_bond_atom_site_label_2
_geom_bond_site_symmetry_2
_geom_bond_distance
_geom_bond_publ_flag
Mn1 N16 . 1.957(3) yes
Mn1 O1 . 1.928(2) yes
Mn1 O11 . 2.321(3) yes
Mn1 O12 . 2.266(3) yes
Mn1 O123 . 1.941(2) yes
Mn1 O261 . 1.871(2) yes
Mn2 O362 2_666 2.415(2) yes
Mn2 Mn2 2_666 3.4612(10) yes
Mn2 N26 . 2.022(3) yes
Mn2 O2 . 1.930(2) yes
Mn2 O20 . 2.086(2) yes
Mn2 O123 . 1.900(2) yes
Mn2 O362 . 2.014(2) yes
Mn3 O2 2_666 2.491(2) yes
Mn3 N36 . 2.049(3) yes
Mn3 O3 . 1.823(2) yes
Mn3 O31 . 2.224(3) yes
Mn3 O123 . 1.837(2) yes
Mn3 O163 . 1.954(2) yes
C10 C11 . 1.3929(10) yes
C10 C15 . 1.3898(10) yes
C10 O1 . 1.422(4) yes
C11 C12 . 1.3920(10) yes
C11 H111 . 0.950 no
C12 C13 . 1.3895(10) yes
C12 H121 . 0.950 no
C13 C14 . 1.3920(10) yes
C13 H131 . 0.950 no
C14 C15 . 1.3935(10) yes
C14 H141 . 0.950 no
C15 C16 . 1.567(5) yes
C16 C17 . 1.457(6) yes
C16 N16 . 1.360(5) yes
C17 H171 . 0.980 no
C17 H172 . 0.980 no
C17 H173 . 0.980 no
C20 C21 . 1.3930(10) yes
C20 C25 . 1.3946(10) yes
C20 O2 . 1.429(4) yes
C21 C22 . 1.3924(10) yes
C21 H211 . 0.950 no
C22 C23 . 1.3928(10) yes
C22 H221 . 0.950 no
C23 C24 . 1.3921(10) yes
C23 H231 . 0.950 no
C24 C25 . 1.3930(10) yes
C24 H241 . 0.950 no
C25 C26 . 1.553(4) yes
C26 C27 . 1.494(5) yes
C26 N26 . 1.285(4) yes
C27 H271 . 0.980 no
C27 H272 . 0.980 no
C27 H273 . 0.980 no
C30 C31 . 1.3875(10) yes
C30 C35 . 1.3897(10) yes
C30 O3 . 1.251(4) yes
C31 C32 . 1.3870(10) yes
C31 H311 . 0.950 no
C32 C33 . 1.3883(10) yes
C32 H321 . 0.950 no
C33 C34 . 1.3873(10) yes
C33 H331 . 0.950 no
C34 C35 . 1.3869(10) yes
C34 H341 . 0.950 no
C35 C36 . 1.388(4) yes
C36 C37 . 1.549(5) yes
C36 N36 . 1.231(4) yes
C37 H371 . 0.980 no
C37 H372 . 0.980 no
C37 H373 . 0.980 no
C120 C121 . 1.472(7) yes
C120 O12 . 1.536(5) yes
C120 H1201 . 0.990 no
C120 H1202 . 0.990 no
C121 H1211 . 0.980 no
C121 H1212 . 0.980 no
C121 H1213 . 0.980 no
C210 C211 . 1.528(5) yes
C210 O20 . 1.315(5) yes
C210 O21 . 1.271(4) yes
C211 C212 . 1.451(5) yes
C211 C216 . 1.398(5) yes
C212 C213 . 1.400(5) yes
C212 H2121 . 0.950 no
C213 C214 . 1.391(5) yes
C213 H2131 . 0.950 no
C214 C215 . 1.454(6) yes
C214 Br1 . 1.921(3) yes
C215 C216 . 1.407(5) yes
C215 H2151 . 0.950 no
C216 H2161 . 0.950 no
C310 C311 . 1.633(6) yes
C310 O31 . 1.423(4) yes
C310 H3101 . 0.990 no
C310 H3102 . 0.990 no
C311 H3111 . 0.980 no
C311 H3112 . 0.980 no
C311 H3113 . 0.980 no
C1100 C1110 . 1.433(8) yes
C1100 O11 . 1.369(7) yes
C1100 H1103 . 0.989 no
C1100 H1104 . 0.990 no
C1101 C1111 . 1.465(8) yes
C1101 O11 . 1.397(7) yes
C1101 H1102 . 0.990 no
C1101 H1101 . 0.990 no
C1110 H1111 . 0.980 no
C1110 H1112 . 0.980 no
C1110 H1113 . 0.980 no
C1111 H1115 . 1.000 no
C1111 H1116 . 1.000 no
C1111 H1114 . 0.999 no
N16 O163 . 1.435(4) yes
N26 O261 . 1.387(4) yes
N36 O362 . 1.338(3) yes
O11 H11 . 0.819(10) no
O12 H12 . 0.816(10) no
O31 H31 . 0.821(10) no

loop_
_platon_squeeze_void_nr
_platon_squeeze_void_average_x
_platon_squeeze_void_average_y
_platon_squeeze_void_average_z
_platon_squeeze_void_volume
_platon_squeeze_void_count_electrons
1 -0.032 0.125 0.703 68.4 17.9
2 0.032 0.875 0.297 68.3 16.9
